data_7209812
loop_
_publ_author_name
'Li, Li'
'Yue, Jun-Ming'
'Qiao, Yong-Zhen'
'Niu, Yun-Yin'
'Hou, Hong-Wei'

_publ_section_title
;
 The side chain template effect in viologen on the formation of
 polypseudorotaxane architecture: six novel metal coordination polymers
 and their properties
;
_journal_issue 19
_journal_name_full CrystEngComm
_journal_page_first 3835
_journal_paper_doi 10.1039/c3ce40276b
_journal_volume 15
_journal_year 2013
_chemical_formula_moiety 'C17 H17 Cu2 N5 S3'
_chemical_formula_sum 'C17 H17 Cu2 N5 S3'
_chemical_formula_weight 514.62
_chemical_name_systematic
;
?
;
_space_group_crystal_system orthorhombic
_space_group_IT_number 61
_space_group_name_Hall '-P 2ac 2ab'
_space_group_name_H-M_alt 'P b c a'
_symmetry_space_group_name_Hall '-P 2ac 2ab'
_symmetry_space_group_name_H-M 'P b c a'
_atom_sites_solution_hydrogens geom
_atom_sites_solution_primary direct
_atom_sites_solution_secondary difmap
_audit_creation_date 2012-05-29
_audit_creation_method
;
Olex2 1.1
(compiled 2011.11.01 svn.r2039, GUI svn.r3906)
;
_cell_angle_alpha 90.00
_cell_angle_beta 90.00
_cell_angle_gamma 90.00
_cell_formula_units_Z 8
_cell_length_a 11.6590(4)
_cell_length_b 12.0484(3)
_cell_length_c 28.1225(7)
_cell_measurement_reflns_used 4077
_cell_measurement_temperature 291(2)
_cell_measurement_theta_max 26.3126
_cell_measurement_theta_min 3.2550
_cell_volume 3950.43(19)
_computing_cell_refinement
;
CrysAlisPro, Agilent Technologies,
Version 1.171.35.19 (release 27-10-2011 CrysAlis171 .NET)
(compiled Oct 27 2011,15:02:11)
;
_computing_data_collection
;
CrysAlisPro, Agilent Technologies,
Version 1.171.35.19 (release 27-10-2011 CrysAlis171 .NET)
(compiled Oct 27 2011,15:02:11)
;
_computing_data_reduction
;
CrysAlisPro, Agilent Technologies,
Version 1.171.35.19 (release 27-10-2011 CrysAlis171 .NET)
(compiled Oct 27 2011,15:02:11)
;
_computing_molecular_graphics
;
O. V. Dolomanov, L. J. Bourhis, R. J. Gildea, J. A. K. Howard and H. Puschmann,
OLEX2: a complete structure solution, refinement and analysis program.
J. Appl. Cryst. (2009). 42, 339-341.
;
_computing_publication_material
;
O. V. Dolomanov, L. J. Bourhis, R. J. Gildea, J. A. K. Howard and H. Puschmann,
OLEX2: a complete structure solution, refinement and analysis program.
J. Appl. Cryst. (2009). 42, 339-341.
;
_computing_structure_refinement
;
SHELXL, G.M. Sheldrick, Acta Cryst.
2008). A64, 112-122
;
_computing_structure_solution
;
SHELXS, G.M. Sheldrick, Acta Cryst.
(2008). A64, 112-122
;
_diffrn_ambient_temperature 291.15
_diffrn_detector_area_resol_mean 16.2312
_diffrn_measured_fraction_theta_full 0.999
_diffrn_measured_fraction_theta_max 0.999
_diffrn_measurement_details
;
1 omega -34.00 13.00 0.5000 18.0000
omega____ theta____ kappa____ phi______ frames
- -17.1323 77.0000 -150.0000 94
2 omega -36.00 21.00 0.5000 18.0000
omega____ theta____ kappa____ phi______ frames
- -17.1323 77.0000 60.0000 114
3 omega -9.00 54.00 0.5000 18.0000
omega____ theta____ kappa____ phi______ frames
- 19.8666 77.0000 -30.0000 126
;
_diffrn_measurement_device_type 'Xcalibur, Eos, Gemini'
_diffrn_measurement_method '\w scans'
_diffrn_orient_matrix_UB_11 -0.0381410000
_diffrn_orient_matrix_UB_12 -0.0394796000
_diffrn_orient_matrix_UB_13 0.0100177000
_diffrn_orient_matrix_UB_21 0.0022957000
_diffrn_orient_matrix_UB_22 -0.0317200000
_diffrn_orient_matrix_UB_23 -0.0212152000
_diffrn_orient_matrix_UB_31 0.0473396000
_diffrn_orient_matrix_UB_32 -0.0301326000
_diffrn_orient_matrix_UB_33 0.0092207000
_diffrn_radiation_monochromator graphite
_diffrn_radiation_type 'Mo K\a'
_diffrn_radiation_wavelength 0.7107
_diffrn_reflns_av_R_equivalents 0.0447
_diffrn_reflns_av_unetI/netI 0.0498
_diffrn_reflns_limit_h_max 14
_diffrn_reflns_limit_h_min -12
_diffrn_reflns_limit_k_max 13
_diffrn_reflns_limit_k_min -15
_diffrn_reflns_limit_l_max 29
_diffrn_reflns_limit_l_min -35
_diffrn_reflns_number 11431
_diffrn_reflns_theta_full 26.37
_diffrn_reflns_theta_max 26.37
_diffrn_reflns_theta_min 3.26
_diffrn_source 'Enhance (Mo) X-ray Source'
_diffrn_source_current n/a
_diffrn_source_voltage n/a
_exptl_absorpt_coefficient_mu 2.483
_exptl_absorpt_correction_T_max 0.880
_exptl_absorpt_correction_T_min 0.782
_exptl_absorpt_correction_type gaussian
_exptl_absorpt_process_details
;
CrysAlisPro, Agilent Technologies,
Version 1.171.35.19 (release 27-10-2011 CrysAlis171 .NET)
(compiled Oct 27 2011,15:02:11)
Numerical absorption correction based on gaussian integration over
a multifaceted crystal model
;
_exptl_crystal_density_diffrn 1.731
_exptl_crystal_density_method 'not measured'
_exptl_crystal_F_000 2080
_exptl_crystal_size_max 0.2842
_exptl_crystal_size_mid 0.2497
_exptl_crystal_size_min 0.1604
_refine_diff_density_max 1.019
_refine_diff_density_min -1.199
_refine_diff_density_rms 0.110
_refine_ls_extinction_method none
_refine_ls_goodness_of_fit_ref 1.076
_refine_ls_hydrogen_treatment constr
_refine_ls_matrix_type full
_refine_ls_number_parameters 246
_refine_ls_number_reflns 4025
_refine_ls_number_restraints 0
_refine_ls_restrained_S_all 1.076
_refine_ls_R_factor_all 0.0667
_refine_ls_R_factor_gt 0.0488
_refine_ls_shift/su_max 0.000
_refine_ls_shift/su_mean 0.000
_refine_ls_structure_factor_coef Fsqd
_refine_ls_weighting_details 'calc w=1/[\s^2^(Fo^2^)+(0.0682P)^2^+3.1718P] where P=(Fo^2^+2Fc^2^)/3'
_refine_ls_weighting_scheme calc
_refine_ls_wR_factor_gt 0.1218
_refine_ls_wR_factor_ref 0.1448
_reflns_number_gt 3107
_reflns_number_total 4025
_reflns_threshold_expression >2sigma(I)
_cod_data_source_file c3ce40276b.txt
_cod_data_source_block 4
_cod_depositor_comments
;
The following automatic conversions were performed:

'_refine_ls_hydrogen_treatment' value 'CONSTR' changed to 'constr'
according to /home/saulius/struct/CIF-dictionaries/cif_core.dic
dictionary named 'cif_core.dic' version 2.4.2 from 2011-04-26.

Automatic conversion script
Id: cif_fix_values 1891 2012-01-12 08:04:46Z andrius 
;
_cod_original_cell_volume 3950.4(2)
_cod_database_code 7209812
_chemical_oxdiff_formula C17H17Cu2N5S3
_reflns_odcompleteness_completeness 99.67
_reflns_odcompleteness_iscentric 1
_reflns_odcompleteness_theta 26.32

loop_
_space_group_symop_id
_space_group_symop_operation_xyz
1 'x, y, z'
2 '-x+1/2, -y, z+1/2'
3 'x+1/2, -y+1/2, -z'
4 '-x, y+1/2, -z+1/2'
5 '-x, -y, -z'
6 'x-1/2, y, -z-1/2'
7 '-x-1/2, y-1/2, z'
8 'x, -y-1/2, z-1/2'

loop_
_atom_site_label
_atom_site_type_symbol
_atom_site_fract_x
_atom_site_fract_y
_atom_site_fract_z
_atom_site_U_iso_or_equiv
_atom_site_adp_type
_atom_site_occupancy
_atom_site_symmetry_multiplicity
_atom_site_calc_flag
_atom_site_refinement_flags
Cu1 Cu 0.21461(5) 0.10089(4) 0.41657(2) 0.0485(2) Uani 1 1 d .
Cu2 Cu -0.03662(7) -0.01700(5) 0.40779(2) 0.0673(2) Uani 1 1 d .
S1 S 0.16060(9) -0.04317(8) 0.36165(4) 0.0389(3) Uani 1 1 d .
S2 S 0.01838(10) 0.16487(8) 0.43944(4) 0.0424(3) Uani 1 1 d .
S3 S -0.27059(12) -0.00109(11) 0.27260(5) 0.0575(3) Uani 1 1 d .
N1 N 0.2229(3) -0.2578(3) 0.39192(13) 0.0427(8) Uani 1 1 d .
N2 N 0.0301(4) 0.1113(3) 0.53661(14) 0.0504(9) Uani 1 1 d .
N3 N -0.1531(4) -0.0136(3) 0.35864(15) 0.0539(10) Uani 1 1 d .
N4 N 0.2892(3) 0.0375(3) 0.47606(12) 0.0373(8) Uani 1 1 d .
N5 N 0.5211(3) -0.1809(3) 0.68899(11) 0.0346(7) Uani 1 1 d .
C1 C 0.1986(3) -0.1689(3) 0.38049(14) 0.0344(8) Uani 1 1 d .
C2 C 0.0257(4) 0.1339(3) 0.49690(16) 0.0398(9) Uani 1 1 d .
C3 C -0.2011(4) -0.0079(3) 0.32301(17) 0.0437(10) Uani 1 1 d .
C4 C 0.2703(4) -0.0670(4) 0.49024(16) 0.0523(12) Uani 1 1 d .
H4 H 0.2258 -0.1125 0.4710 0.063 Uiso 1 1 calc R
C5 C 0.3134(4) -0.1109(3) 0.53188(16) 0.0485(11) Uani 1 1 d .
H5 H 0.2984 -0.1845 0.5397 0.058 Uiso 1 1 calc R
C6 C 0.3784(3) -0.0463(3) 0.56186(14) 0.0330(8) Uani 1 1 d .
C7 C 0.3961(4) 0.0618(3) 0.54761(18) 0.0562(13) Uani 1 1 d .
H7 H 0.4383 0.1096 0.5668 0.067 Uiso 1 1 calc R
C8 C 0.3521(4) 0.0995(3) 0.50523(17) 0.0534(12) Uani 1 1 d .
H8 H 0.3671 0.1726 0.4965 0.064 Uiso 1 1 calc R
C9 C 0.5560(4) -0.0815(3) 0.67326(15) 0.0403(9) Uani 1 1 d .
H9 H 0.6119 -0.0430 0.6901 0.048 Uiso 1 1 calc R
C10 C 0.5111(4) -0.0356(3) 0.63284(15) 0.0393(9) Uani 1 1 d .
H10 H 0.5370 0.0333 0.6225 0.047 Uiso 1 1 calc R
C11 C 0.4265(3) -0.0918(3) 0.60698(13) 0.0321(8) Uani 1 1 d .
C12 C 0.3914(4) -0.1938(3) 0.62457(15) 0.0428(10) Uani 1 1 d .
H12 H 0.3349 -0.2337 0.6086 0.051 Uiso 1 1 calc R
C13 C 0.4388(4) -0.2363(3) 0.66505(15) 0.0450(10) Uani 1 1 d .
H13 H 0.4140 -0.3047 0.6763 0.054 Uiso 1 1 calc R
C14 C 0.5755(4) -0.2317(4) 0.73190(14) 0.0410(9) Uani 1 1 d .
H14A H 0.6543 -0.2064 0.7340 0.049 Uiso 1 1 calc R
H14B H 0.5769 -0.3117 0.7280 0.049 Uiso 1 1 calc R
C15 C 0.5143(4) -0.2040(4) 0.77827(15) 0.0454(10) Uani 1 1 d .
H15 H 0.5107 -0.1230 0.7810 0.055 Uiso 1 1 calc R
C16 C 0.5883(5) -0.2475(4) 0.81889(15) 0.0576(13) Uani 1 1 d .
H16A H 0.5962 -0.3265 0.8161 0.086 Uiso 1 1 calc R
H16B H 0.5525 -0.2299 0.8487 0.086 Uiso 1 1 calc R
H16C H 0.6626 -0.2134 0.8175 0.086 Uiso 1 1 calc R
C17 C 0.3932(4) -0.2481(6) 0.7809(2) 0.0803(18) Uani 1 1 d .
H17A H 0.3467 -0.2115 0.7574 0.121 Uiso 1 1 calc R
H17B H 0.3623 -0.2342 0.8120 0.121 Uiso 1 1 calc R
H17C H 0.3936 -0.3265 0.7749 0.121 Uiso 1 1 calc R

loop_
_atom_site_aniso_label
_atom_site_aniso_U_11
_atom_site_aniso_U_22
_atom_site_aniso_U_33
_atom_site_aniso_U_23
_atom_site_aniso_U_13
_atom_site_aniso_U_12
Cu1 0.0617(4) 0.0424(3) 0.0414(3) 0.0118(2) -0.0038(3) -0.0032(2)
Cu2 0.1065(6) 0.0551(4) 0.0402(4) 0.0052(3) -0.0146(3) 0.0043(3)
S1 0.0534(6) 0.0294(5) 0.0340(5) -0.0004(4) -0.0026(5) 0.0014(4)
S2 0.0597(7) 0.0320(5) 0.0355(5) 0.0036(4) 0.0046(5) 0.0101(4)
S3 0.0610(8) 0.0624(7) 0.0492(7) 0.0022(6) -0.0032(6) -0.0131(6)
N1 0.051(2) 0.0332(17) 0.044(2) 0.0013(16) -0.0063(17) 0.0039(15)
N2 0.077(3) 0.0342(18) 0.040(2) 0.0004(17) 0.001(2) -0.0040(17)
N3 0.067(3) 0.042(2) 0.052(2) -0.0015(19) -0.010(2) 0.0130(18)
N4 0.0464(19) 0.0326(16) 0.0329(17) 0.0036(15) -0.0045(15) 0.0013(14)
N5 0.0355(17) 0.0390(17) 0.0293(16) -0.0052(15) 0.0002(14) 0.0069(13)
C1 0.038(2) 0.036(2) 0.0292(19) -0.0066(17) -0.0011(16) -0.0027(16)
C2 0.053(2) 0.0278(18) 0.039(2) -0.0040(18) 0.004(2) 0.0007(16)
C3 0.049(2) 0.034(2) 0.048(3) 0.001(2) 0.005(2) 0.0016(18)
C4 0.074(3) 0.042(2) 0.041(2) 0.007(2) -0.021(2) -0.022(2)
C5 0.069(3) 0.035(2) 0.042(2) 0.0069(19) -0.016(2) -0.016(2)
C6 0.034(2) 0.0314(18) 0.034(2) -0.0034(16) 0.0007(17) 0.0016(15)
C7 0.083(3) 0.032(2) 0.054(3) 0.003(2) -0.035(3) -0.014(2)
C8 0.077(3) 0.029(2) 0.054(3) 0.006(2) -0.020(3) -0.012(2)
C9 0.039(2) 0.047(2) 0.035(2) -0.0030(19) -0.0044(18) -0.0068(18)
C10 0.044(2) 0.037(2) 0.037(2) -0.0021(18) -0.0001(19) -0.0088(17)
C11 0.035(2) 0.0318(19) 0.0294(18) -0.0031(16) -0.0008(17) 0.0029(15)
C12 0.055(3) 0.0324(19) 0.041(2) 0.0000(18) -0.016(2) -0.0081(18)
C13 0.062(3) 0.033(2) 0.039(2) -0.0007(19) -0.007(2) -0.0055(19)
C14 0.042(2) 0.050(2) 0.032(2) 0.0008(19) -0.0015(18) 0.0109(18)
C15 0.059(3) 0.040(2) 0.038(2) -0.001(2) 0.007(2) 0.0096(19)
C16 0.093(4) 0.047(2) 0.033(2) -0.002(2) -0.004(3) 0.002(2)
C17 0.054(3) 0.111(5) 0.076(4) 0.032(4) 0.011(3) -0.003(3)

loop_
_atom_type_symbol
_atom_type_description
_atom_type_scat_dispersion_real
_atom_type_scat_dispersion_imag
_atom_type_scat_source
C C 0.0033 0.0016 'International Tables Vol C Tables 4.2.6.8 and 6.1.1.4'
H H 0.0000 0.0000 'International Tables Vol C Tables 4.2.6.8 and 6.1.1.4'
Cu Cu 0.3201 1.2651 'International Tables Vol C Tables 4.2.6.8 and 6.1.1.4'
N N 0.0061 0.0033 'International Tables Vol C Tables 4.2.6.8 and 6.1.1.4'
S S 0.1246 0.1234 'International Tables Vol C Tables 4.2.6.8 and 6.1.1.4'

loop_
_exptl_crystal_face_index_h
_exptl_crystal_face_index_k
_exptl_crystal_face_index_l
_exptl_crystal_face_perp_dist
_exptl_oxdiff_crystal_face_indexfrac_h
_exptl_oxdiff_crystal_face_indexfrac_k
_exptl_oxdiff_crystal_face_indexfrac_l
_exptl_oxdiff_crystal_face_x
_exptl_oxdiff_crystal_face_y
_exptl_oxdiff_crystal_face_z
-8 -6 -32 0.1166 -8.0000 -6.0001 -32.0000 0.2214 0.8508 -0.4930
11 -13 1 0.1137 11.0000 -12.9997 1.0002 0.1037 0.4164 0.9217
-11 12 -3 0.1074 -11.0000 11.9997 -3.0002 -0.0842 -0.3422 -0.9100
6 13 -20 0.1296 6.0000 13.0002 -19.9999 -0.9424 0.0257 -0.2921
-11 -10 16 0.0969 -11.0000 -10.0003 15.9998 0.9746 -0.0475 -0.0719
12 -10 16 0.1037 12.0000 -9.9997 16.0002 0.0974 0.0053 1.0169
-8 12 -20 0.0859 -8.0000 11.9998 -20.0001 -0.3690 0.0253 -0.9247
12 10 -15 0.1210 12.0000 10.0003 -14.9998 -1.0028 0.0286 0.1284
-1 0 -40 0.0917 -1.0000 0.0001 -39.9999 -0.3626 0.8463 -0.4162
10 -8 -24 0.1110 9.9999 -7.9996 -23.9998 -0.3060 0.7859 0.4931
-10 -8 26 0.0901 -10.0000 -8.0003 25.9998 0.9577 -0.3208 0.0074
4 -2 38 0.0551 4.0000 -2.0000 38.0000 0.3071 -0.7336 0.6000
13 9 8 0.1136 13.0000 9.0003 8.0001 -0.7710 -0.4254 0.4180

loop_
_geom_angle_atom_site_label_1
_geom_angle_atom_site_label_2
_geom_angle_atom_site_label_3
_geom_angle
_geom_angle_site_symmetry_1
_geom_angle_site_symmetry_3
S1 Cu1 S2 98.52(4) . .
N1 Cu1 S1 119.49(11) 7_665 .
N1 Cu1 S2 99.32(11) 7_665 .
N1 Cu1 N4 116.98(14) 7_665 .
N4 Cu1 S1 111.66(10) . .
N4 Cu1 S2 107.20(10) . .
S2 Cu2 S1 93.27(4) . .
N2 Cu2 S1 106.90(13) 5_556 .
N2 Cu2 S2 102.78(11) 5_556 .
N2 Cu2 N3 128.06(18) 5_556 .
N3 Cu2 S1 105.09(13) . .
N3 Cu2 S2 115.07(11) . .
Cu1 S1 Cu2 80.07(4) . .
C1 S1 Cu1 112.47(14) . .
C1 S1 Cu2 100.54(14) . .
Cu2 S2 Cu1 82.54(4) . .
C2 S2 Cu1 97.68(15) . .
C2 S2 Cu2 99.54(14) . .
C1 N1 Cu1 170.9(3) . 7_655
C2 N2 Cu2 157.7(3) . 5_556
C3 N3 Cu2 164.6(4) . .
C4 N4 Cu1 121.8(3) . .
C8 N4 Cu1 122.2(3) . .
C8 N4 C4 115.8(3) . .
C9 N5 C13 119.6(3) . .
C9 N5 C14 120.2(3) . .
C13 N5 C14 120.2(3) . .
N1 C1 S1 177.2(4) . .
N2 C2 S2 179.2(4) . .
N3 C3 S3 179.2(5) . .
N4 C4 H4 118.2 . .
N4 C4 C5 123.6(4) . .
C5 C4 H4 118.2 . .
C4 C5 H5 119.9 . .
C6 C5 C4 120.3(4) . .
C6 C5 H5 119.9 . .
C5 C6 C7 116.1(4) . .
C5 C6 C11 121.4(3) . .
C7 C6 C11 122.5(3) . .
C6 C7 H7 119.7 . .
C8 C7 C6 120.6(4) . .
C8 C7 H7 119.7 . .
N4 C8 C7 123.7(4) . .
N4 C8 H8 118.2 . .
C7 C8 H8 118.2 . .
N5 C9 H9 119.4 . .
N5 C9 C10 121.3(4) . .
C10 C9 H9 119.4 . .
C9 C10 H10 119.8 . .
C9 C10 C11 120.4(4) . .
C11 C10 H10 119.8 . .
C10 C11 C6 122.0(3) . .
C12 C11 C6 121.2(3) . .
C12 C11 C10 116.8(4) . .
C11 C12 H12 119.7 . .
C13 C12 C11 120.6(4) . .
C13 C12 H12 119.7 . .
N5 C13 C12 121.3(4) . .
N5 C13 H13 119.3 . .
C12 C13 H13 119.3 . .
N5 C14 H14A 108.8 . .
N5 C14 H14B 108.8 . .
N5 C14 C15 113.7(3) . .
H14A C14 H14B 107.7 . .
C15 C14 H14A 108.8 . .
C15 C14 H14B 108.8 . .
C14 C15 H15 107.8 . .
C16 C15 C14 107.5(4) . .
C16 C15 H15 107.8 . .
C17 C15 C14 113.7(4) . .
C17 C15 H15 107.8 . .
C17 C15 C16 111.9(4) . .
C15 C16 H16A 109.5 . .
C15 C16 H16B 109.5 . .
C15 C16 H16C 109.5 . .
H16A C16 H16B 109.5 . .
H16A C16 H16C 109.5 . .
H16B C16 H16C 109.5 . .
C15 C17 H17A 109.5 . .
C15 C17 H17B 109.5 . .
C15 C17 H17C 109.5 . .
H17A C17 H17B 109.5 . .
H17A C17 H17C 109.5 . .
H17B C17 H17C 109.5 . .

loop_
_geom_bond_atom_site_label_1
_geom_bond_atom_site_label_2
_geom_bond_distance
_geom_bond_site_symmetry_2
Cu1 S1 2.4072(11) .
Cu1 S2 2.4984(12) .
Cu1 N1 1.977(3) 7_665
Cu1 N4 2.034(3) .
Cu2 S1 2.6590(14) .
Cu2 S2 2.4506(13) .
Cu2 N2 1.934(4) 5_556
Cu2 N3 1.938(4) .
S1 C1 1.665(4) .
S2 C2 1.661(4) .
S3 C3 1.635(5) .
N1 Cu1 1.977(3) 7_655
N1 C1 1.153(5) .
N2 Cu2 1.934(4) 5_556
N2 C2 1.151(6) .
N3 C3 1.150(6) .
N4 C4 1.340(5) .
N4 C8 1.330(5) .
N5 C9 1.340(5) .
N5 C13 1.348(5) .
N5 C14 1.494(5) .
C4 H4 0.9300 .
C4 C5 1.379(6) .
C5 H5 0.9300 .
C5 C6 1.375(6) .
C6 C7 1.378(6) .
C6 C11 1.492(5) .
C7 H7 0.9300 .
C7 C8 1.375(6) .
C8 H8 0.9300 .
C9 H9 0.9300 .
C9 C10 1.368(6) .
C10 H10 0.9300 .
C10 C11 1.400(5) .
C11 C12 1.387(5) .
C12 H12 0.9300 .
C12 C13 1.365(6) .
C13 H13 0.9300 .
C14 H14A 0.9700 .
C14 H14B 0.9700 .
C14 C15 1.524(6) .
C15 H15 0.9800 .
C15 C16 1.524(6) .
C15 C17 1.509(7) .
C16 H16A 0.9600 .
C16 H16B 0.9600 .
C16 H16C 0.9600 .
C17 H17A 0.9600 .
C17 H17B 0.9600 .
C17 H17C 0.9600 .

loop_
_geom_torsion_atom_site_label_1
_geom_torsion_atom_site_label_2
_geom_torsion_atom_site_label_3
_geom_torsion_atom_site_label_4
_geom_torsion
_geom_torsion_site_symmetry_1
Cu1 S1 C1 N1 177(100) .
Cu1 S2 C2 N2 -103(35) .
Cu1 N1 C1 S1 151(7) 7_655
Cu1 N4 C4 C5 -175.7(4) .
Cu1 N4 C8 C7 174.6(4) .
Cu2 S1 C1 N1 94(8) .
Cu2 S2 C2 N2 -19(35) .
Cu2 N2 C2 S2 34(36) 5_556
Cu2 N3 C3 S3 138(36) .
S1 Cu1 S2 Cu2 19.03(4) .
S1 Cu1 S2 C2 117.72(14) .
S1 Cu1 N4 C4 -23.4(4) .
S1 Cu1 N4 C8 162.1(3) .
S1 Cu2 S2 Cu1 -17.00(4) .
S1 Cu2 S2 C2 -113.59(16) .
S1 Cu2 N3 C3 -15.4(14) .
S2 Cu1 S1 Cu2 -17.61(4) .
S2 Cu1 S1 C1 -115.00(15) .
S2 Cu1 N4 C4 83.4(4) .
S2 Cu1 N4 C8 -91.1(4) .
S2 Cu2 S1 Cu1 17.79(4) .
S2 Cu2 S1 C1 129.02(14) .
S2 Cu2 N3 C3 85.6(14) .
N1 Cu1 S1 Cu2 -123.44(12) 7_665
N1 Cu1 S1 C1 139.17(19) 7_665
N1 Cu1 S2 Cu2 140.97(11) 7_665
N1 Cu1 S2 C2 -120.35(18) 7_665
N1 Cu1 N4 C4 -166.2(3) 7_665
N1 Cu1 N4 C8 19.3(4) 7_665
N2 Cu2 S1 Cu1 -86.63(12) 5_556
N2 Cu2 S1 C1 24.60(18) 5_556
N2 Cu2 S2 Cu1 91.15(13) 5_556
N2 Cu2 S2 C2 -5.44(19) 5_556
N2 Cu2 N3 C3 -141.8(13) 5_556
N3 Cu2 S1 Cu1 134.85(12) .
N3 Cu2 S1 C1 -113.92(18) .
N3 Cu2 S2 Cu1 -125.33(15) .
N3 Cu2 S2 C2 138.1(2) .
N4 Cu1 S1 Cu2 94.80(11) .
N4 Cu1 S1 C1 -2.59(19) .
N4 Cu1 S2 Cu2 -96.88(10) .
N4 Cu1 S2 C2 1.80(17) .
N4 C4 C5 C6 0.9(8) .
N5 C9 C10 C11 0.3(6) .
N5 C14 C15 C16 -172.2(4) .
N5 C14 C15 C17 63.4(5) .
C4 N4 C8 C7 -0.2(7) .
C4 C5 C6 C7 0.2(7) .
C4 C5 C6 C11 -179.6(4) .
C5 C6 C7 C8 -1.2(7) .
C5 C6 C11 C10 166.7(4) .
C5 C6 C11 C12 -11.6(6) .
C6 C7 C8 N4 1.2(8) .
C6 C11 C12 C13 177.8(4) .
C7 C6 C11 C10 -13.1(6) .
C7 C6 C11 C12 168.6(4) .
C8 N4 C4 C5 -0.9(7) .
C9 N5 C13 C12 1.0(6) .
C9 N5 C14 C15 91.9(5) .
C9 C10 C11 C6 -177.9(4) .
C9 C10 C11 C12 0.4(6) .
C10 C11 C12 C13 -0.5(6) .
C11 C6 C7 C8 178.6(4) .
C11 C12 C13 N5 -0.2(7) .
C13 N5 C9 C10 -1.1(6) .
C13 N5 C14 C15 -90.0(5) .
C14 N5 C9 C10 177.0(4) .
C14 N5 C13 C12 -177.1(4) .
